data_2229814
loop_
_publ_author_name
'Huang, Jiangying'
'Zhang, Xiao'

_publ_section_title
;
 (\h^3^-Allyl)bromido(1-phenyl-1<i>H</i>-imidazole-\k<i>N</i>^3^)palladium(II)
;
_journal_coeditor_code RN2079
_journal_issue 4
_journal_name_full 'Acta Crystallographica Section E'
_journal_page_first m457
_journal_paper_doi 10.1107/S1600536811008798
_journal_volume 67
_journal_year 2011
_chemical_formula_iupac '[Pd Br (C3 H5) (C9 H8 N2)]'
_chemical_formula_moiety 'C12 H13 Br N2 Pd'
_chemical_formula_sum 'C12 H13 Br N2 Pd'
_chemical_formula_weight 371.55
_chemical_name_systematic
;
(\h^3^-Allyl)bromido(1-phenyl-1<i>H</i>-imidazole-\k<i>N</i>^3^)palladium(II)
;
_space_group_IT_number 14
_symmetry_cell_setting monoclinic
_symmetry_space_group_name_Hall '-P 2ybc'
_symmetry_space_group_name_H-M 'P 1 21/c 1'
_atom_sites_solution_hydrogens geom
_atom_sites_solution_primary direct
_atom_sites_solution_secondary difmap
_audit_creation_method SHELXL-97
_cell_angle_alpha 90.00
_cell_angle_beta 92.30(3)
_cell_angle_gamma 90.00
_cell_formula_units_Z 4
_cell_length_a 9.813(2)
_cell_length_b 9.5376(19)
_cell_length_c 13.534(3)
_cell_measurement_reflns_used 10721
_cell_measurement_temperature 293(2)
_cell_measurement_theta_max 27.525
_cell_measurement_theta_min 3.015
_cell_volume 1265.7(5)
_computing_cell_refinement 'RAPID-AUTO (Rigaku, 1998)'
_computing_data_collection 'RAPID-AUTO (Rigaku, 1998)'
_computing_data_reduction 'CrystalStructure (Rigaku/MSC, 2004)'
_computing_molecular_graphics 'ORTEPII (Johnson, 1976)'
_computing_publication_material 'SHELXL97 (Sheldrick, 2008)'
_computing_structure_refinement 'SHELXL97 (Sheldrick, 2008)'
_computing_structure_solution 'SHELXS97 (Sheldrick, 2008)'
_diffrn_ambient_temperature 293(2)
_diffrn_detector_area_resol_mean 0
_diffrn_measured_fraction_theta_full 0.998
_diffrn_measured_fraction_theta_max 0.998
_diffrn_measurement_device_type 'Rigaku R-AXIS RAPID'
_diffrn_measurement_method \w
_diffrn_radiation_monochromator graphite
_diffrn_radiation_source 'fine-focus sealed tube'
_diffrn_radiation_type MoK\a
_diffrn_radiation_wavelength 0.71073
_diffrn_reflns_av_R_equivalents 0.0232
_diffrn_reflns_av_sigmaI/netI 0.0192
_diffrn_reflns_limit_h_max 12
_diffrn_reflns_limit_h_min -12
_diffrn_reflns_limit_k_max 12
_diffrn_reflns_limit_k_min -10
_diffrn_reflns_limit_l_max 17
_diffrn_reflns_limit_l_min -17
_diffrn_reflns_number 12155
_diffrn_reflns_theta_full 27.48
_diffrn_reflns_theta_max 27.48
_diffrn_reflns_theta_min 3.01
_diffrn_standards_decay_% 0
_diffrn_standards_interval_count 0
_diffrn_standards_interval_time 0
_diffrn_standards_number 0
_exptl_absorpt_coefficient_mu 4.597
_exptl_absorpt_correction_T_max 0.631
_exptl_absorpt_correction_T_min 0.345
_exptl_absorpt_correction_type multi-scan
_exptl_absorpt_process_details '(ABSCOR; Higashi, 1995)'
_exptl_crystal_colour yellow
_exptl_crystal_density_diffrn 1.950
_exptl_crystal_density_method 'not measured'
_exptl_crystal_description block
_exptl_crystal_F_000 720
_exptl_crystal_size_max 0.29
_exptl_crystal_size_mid 0.20
_exptl_crystal_size_min 0.10
_refine_diff_density_max 0.409
_refine_diff_density_min -0.423
_refine_ls_extinction_coef 0.0052(3)
_refine_ls_extinction_expression Fc^*^=kFc[1+0.001xFc^2^\l^3^/sin(2\q)]^-1/4^
_refine_ls_extinction_method 'SHELXL97 (Sheldrick, 2008)'
_refine_ls_goodness_of_fit_ref 1.054
_refine_ls_hydrogen_treatment constr
_refine_ls_matrix_type full
_refine_ls_number_parameters 150
_refine_ls_number_reflns 2904
_refine_ls_number_restraints 0
_refine_ls_restrained_S_all 1.054
_refine_ls_R_factor_all 0.0249
_refine_ls_R_factor_gt 0.0210
_refine_ls_shift/su_max 0.002
_refine_ls_shift/su_mean 0.000
_refine_ls_structure_factor_coef Fsqd
_refine_ls_weighting_details 'calc w=1/[\s^2^(Fo^2^)+(0.0207P)^2^+0.7032P] where P=(Fo^2^+2Fc^2^)/3'
_refine_ls_weighting_scheme calc
_refine_ls_wR_factor_gt 0.0479
_refine_ls_wR_factor_ref 0.0493
_reflns_number_gt 2612
_reflns_number_total 2904
_reflns_threshold_expression I>2sigma(I)
_cod_data_source_file rn2079.cif
_cod_data_source_block I
_cod_original_cell_volume 1265.6(4)
_cod_original_sg_symbol_H-M 'P 21/c'
_cod_database_code 2229814
_cod_database_fobs_code 2229814

loop_
_symmetry_equiv_pos_as_xyz
'x, y, z'
'-x, y+1/2, -z+1/2'
'-x, -y, -z'
'x, -y-1/2, z-1/2'

loop_
_atom_site_type_symbol
_atom_site_label
_atom_site_fract_x
_atom_site_fract_y
_atom_site_fract_z
_atom_site_U_iso_or_equiv
_atom_site_adp_type
_atom_site_calc_flag
_atom_site_refinement_flags
_atom_site_occupancy
_atom_site_disorder_assembly
_atom_site_disorder_group
Pd Pd1 0.838252(17) 0.099243(18) 0.493735(12) 0.03674(7) Uani d . 1 . .
Br Br1 0.82502(3) 0.05502(3) 0.675655(18) 0.05630(9) Uani d . 1 A .
N N1 0.99538(19) 0.24930(19) 0.50757(13) 0.0387(4) Uani d . 1 A .
N N2 1.17421(19) 0.37658(18) 0.47351(13) 0.0360(4) Uani d . 1 A .
C C1 1.0840(2) 0.2791(2) 0.44025(16) 0.0383(5) Uani d . 1 . .
H H1 1.0843 0.2383 0.3779 0.046 Uiso calc R 1 A .
C C2 1.0296(2) 0.3323(3) 0.58786(17) 0.0440(5) Uani d . 1 . .
H H2 0.9843 0.3334 0.6469 0.053 Uiso calc R 1 A .
C C3 1.1386(2) 0.4120(3) 0.56818(17) 0.0422(5) Uani d . 1 A .
H H3 1.1813 0.4775 0.6098 0.051 Uiso calc R 1 . .
C C4 1.2881(2) 0.4302(2) 0.42216(16) 0.0359(5) Uani d . 1 . .
C C5 1.3264(2) 0.5684(2) 0.43619(18) 0.0420(5) Uani d . 1 A .
H H5 1.2777 0.6264 0.4773 0.050 Uiso calc R 1 . .
C C6 1.4379(3) 0.6194(3) 0.3884(2) 0.0491(6) Uani d . 1 . .
H H6 1.4646 0.7122 0.3976 0.059 Uiso calc R 1 A .
C C7 1.5097(3) 0.5334(3) 0.32725(18) 0.0500(6) Uani d . 1 A .
H H7 1.5848 0.5682 0.2954 0.060 Uiso calc R 1 . .
C C8 1.4703(3) 0.3963(3) 0.31338(18) 0.0486(6) Uani d . 1 . .
H H8 1.5185 0.3389 0.2716 0.058 Uiso calc R 1 A .
C C9 1.3595(2) 0.3432(3) 0.36110(17) 0.0439(5) Uani d . 1 A .
H H9 1.3334 0.2501 0.3522 0.053 Uiso calc R 1 . .
C C10 0.6835(3) -0.0427(3) 0.4455(2) 0.0635(8) Uani d . 1 A .
H H1AA 0.7624 -0.0937 0.4606 0.076 Uiso calc PR 0.668(5) A 1
H H10 0.6024 -0.0662 0.4747 0.076 Uiso calc PR 0.668(5) A 1
H H1BC 0.6510 0.0322 0.4817 0.076 Uiso calc PR 0.332(5) A 2
H H10A 0.6601 -0.1340 0.4620 0.076 Uiso calc PR 0.332(5) A 2
C C11 0.6866(4) 0.0633(4) 0.3823(3) 0.0560(9) Uani d P 0.668(5) A 1
H H11 0.6082 0.1269 0.3775 0.067 Uiso calc PR 0.668(5) A 1
C C11A 0.7676(9) -0.0181(9) 0.3661(6) 0.0560(9) Uani d P 0.332(5) A 2
H H11A 0.8256 -0.0970 0.3482 0.067 Uiso calc PR 0.332(5) A 2
C C12 0.8065(3) 0.1021(3) 0.3366(2) 0.0634(8) Uani d . 1 A .
H H1AB 0.8870 0.0531 0.3503 0.076 Uiso calc PR 0.668(5) A 1
H H12 0.8057 0.1770 0.2925 0.076 Uiso calc PR 0.668(5) A 1
H H1BD 0.7788 0.1829 0.3686 0.076 Uiso calc PR 0.332(5) A 2
H H12A 0.8627 0.1089 0.2830 0.076 Uiso calc PR 0.332(5) A 2

loop_
_atom_site_aniso_label
_atom_site_aniso_U_11
_atom_site_aniso_U_22
_atom_site_aniso_U_33
_atom_site_aniso_U_12
_atom_site_aniso_U_13
_atom_site_aniso_U_23
Pd1 0.03762(10) 0.03528(10) 0.03758(10) 0.00007(7) 0.00452(7) 0.00324(7)
Br1 0.0825(2) 0.04785(16) 0.04009(14) -0.00322(13) 0.02166(13) 0.00146(10)
N1 0.0414(10) 0.0383(10) 0.0367(9) -0.0019(8) 0.0052(8) -0.0019(8)
N2 0.0390(10) 0.0340(9) 0.0354(9) -0.0002(7) 0.0068(7) -0.0038(7)
C1 0.0442(12) 0.0351(11) 0.0358(11) -0.0014(9) 0.0048(9) -0.0039(9)
C2 0.0460(13) 0.0519(14) 0.0345(11) -0.0005(11) 0.0078(10) -0.0060(10)
C3 0.0451(13) 0.0468(13) 0.0349(11) 0.0004(10) 0.0034(9) -0.0094(9)
C4 0.0348(11) 0.0361(11) 0.0369(11) 0.0015(8) 0.0021(9) 0.0011(9)
C5 0.0404(12) 0.0383(12) 0.0473(13) 0.0026(9) 0.0017(10) -0.0022(10)
C6 0.0459(14) 0.0423(13) 0.0589(15) -0.0083(10) -0.0020(12) 0.0070(11)
C7 0.0379(13) 0.0650(17) 0.0472(14) -0.0030(11) 0.0025(10) 0.0148(12)
C8 0.0466(14) 0.0578(15) 0.0422(13) 0.0110(11) 0.0098(10) 0.0034(11)
C9 0.0503(14) 0.0389(12) 0.0428(12) 0.0043(10) 0.0058(10) -0.0029(10)
C10 0.0516(16) 0.0663(18) 0.0718(19) -0.0195(14) -0.0062(14) 0.0046(15)
C11 0.051(2) 0.055(2) 0.060(2) 0.0001(15) -0.0210(17) 0.0009(18)
C11A 0.051(2) 0.055(2) 0.060(2) 0.0001(15) -0.0210(17) 0.0009(18)
C12 0.0651(18) 0.082(2) 0.0424(14) -0.0131(15) -0.0107(13) 0.0077(13)

loop_
_atom_type_symbol
_atom_type_description
_atom_type_scat_dispersion_real
_atom_type_scat_dispersion_imag
_atom_type_scat_source
C C 0.0033 0.0016 'International Tables Vol C Tables 4.2.6.8 and 6.1.1.4'
H H 0.0000 0.0000 'International Tables Vol C Tables 4.2.6.8 and 6.1.1.4'
Br Br -0.2901 2.4595 'International Tables Vol C Tables 4.2.6.8 and 6.1.1.4'
N N 0.0061 0.0033 'International Tables Vol C Tables 4.2.6.8 and 6.1.1.4'
Pd Pd -0.9988 1.0072 'International Tables Vol C Tables 4.2.6.8 and 6.1.1.4'

loop_
_geom_angle_atom_site_label_1
_geom_angle_atom_site_label_2
_geom_angle_atom_site_label_3
_geom_angle_site_symmetry_1
_geom_angle_site_symmetry_3
_geom_angle
_geom_angle_publ_flag
C11 Pd1 N1 . . 131.96(13) ?
C11 Pd1 C10 . . 36.59(14) ?
N1 Pd1 C10 . . 167.14(10) ?
C11 Pd1 C12 . . 38.59(15) ?
N1 Pd1 C12 . . 99.00(10) ?
C10 Pd1 C12 . . 68.14(12) ?
C11 Pd1 C11A . . 31.0(3) ?
N1 Pd1 C11A . . 129.5(3) ?
C10 Pd1 C11A . . 38.3(3) ?
C12 Pd1 C11A . . 34.7(2) ?
C11 Pd1 Br1 . . 127.85(13) ?
N1 Pd1 Br1 . . 95.37(5) ?
C10 Pd1 Br1 . . 97.49(9) ?
C12 Pd1 Br1 . . 165.57(8) ?
C11A Pd1 Br1 . . 132.4(2) ?
C1 N1 C2 . . 106.00(19) ?
C1 N1 Pd1 . . 125.94(15) ?
C2 N1 Pd1 . . 128.04(15) ?
C1 N2 C3 . . 106.88(19) ?
C1 N2 C4 . . 126.74(19) ?
C3 N2 C4 . . 126.35(19) ?
N1 C1 N2 . . 111.17(19) ?
N1 C1 H1 . . 124.4 ?
N2 C1 H1 . . 124.4 ?
C3 C2 N1 . . 109.8(2) ?
C3 C2 H2 . . 125.1 ?
N1 C2 H2 . . 125.1 ?
C2 C3 N2 . . 106.1(2) ?
C2 C3 H3 . . 126.9 ?
N2 C3 H3 . . 126.9 ?
C9 C4 C5 . . 120.9(2) ?
C9 C4 N2 . . 120.0(2) ?
C5 C4 N2 . . 119.11(19) ?
C6 C5 C4 . . 119.2(2) ?
C6 C5 H5 . . 120.4 ?
C4 C5 H5 . . 120.4 ?
C7 C6 C5 . . 120.3(2) ?
C7 C6 H6 . . 119.8 ?
C5 C6 H6 . . 119.8 ?
C8 C7 C6 . . 120.0(2) ?
C8 C7 H7 . . 120.0 ?
C6 C7 H7 . . 120.0 ?
C7 C8 C9 . . 120.5(2) ?
C7 C8 H8 . . 119.8 ?
C9 C8 H8 . . 119.8 ?
C4 C9 C8 . . 119.1(2) ?
C4 C9 H9 . . 120.5 ?
C8 C9 H9 . . 120.5 ?
C11 C10 C11A . . 49.3(4) ?
C11 C10 Pd1 . . 71.1(2) ?
C11A C10 Pd1 . . 72.0(3) ?
C11 C10 H1AA . . 120.0 ?
C11A C10 H1AA . . 75.2 ?
Pd1 C10 H1AA . . 71.7 ?
C11 C10 H10 . . 120.0 ?
C11A C10 H10 . . 155.1 ?
Pd1 C10 H10 . . 129.6 ?
H1AA C10 H10 . . 120.0 ?
C11 C10 H1BC . . 76.7 ?
C11A C10 H1BC . . 120.0 ?
Pd1 C10 H1BC . . 66.6 ?
H1AA C10 H1BC . . 125.9 ?
H10 C10 H1BC . . 69.1 ?
C11 C10 H10A . . 151.8 ?
C11A C10 H10A . . 120.0 ?
Pd1 C10 H10A . . 134.8 ?
H1AA C10 H10A . . 70.7 ?
H10 C10 H10A . . 56.6 ?
H1BC C10 H10A . . 120.0 ?
C10 C11 C12 . . 121.9(4) ?
C10 C11 Pd1 . . 72.3(2) ?
C12 C11 Pd1 . . 72.0(2) ?
C10 C11 H11 . . 118.5 ?
C12 C11 H11 . . 118.5 ?
Pd1 C11 H11 . . 118.5 ?
C12 C11A C10 . . 125.7(8) ?
C12 C11A Pd1 . . 72.2(4) ?
C10 C11A Pd1 . . 69.6(4) ?
C12 C11A H11A . . 115.3 ?
C10 C11A H11A . . 115.3 ?
Pd1 C11A H11A . . 115.3 ?
C11A C12 C11 . . 50.0(4) ?
C11A C12 Pd1 . . 73.1(4) ?
C11 C12 Pd1 . . 69.4(2) ?
C11A C12 H1AB . . 75.4 ?
C11 C12 H1AB . . 120.0 ?
Pd1 C12 H1AB . . 72.9 ?
C11A C12 H12 . . 153.4 ?
C11 C12 H12 . . 120.0 ?
Pd1 C12 H12 . . 130.2 ?
H1AB C12 H12 . . 120.0 ?
C11A C12 H1BD . . 120.0 ?
C11 C12 H1BD . . 75.3 ?
Pd1 C12 H1BD . . 65.2 ?
H1AB C12 H1BD . . 125.9 ?
H12 C12 H1BD . . 70.6 ?
C11A C12 H12A . . 120.0 ?
C11 C12 H12A . . 153.7 ?
Pd1 C12 H12A . . 135.2 ?
H1AB C12 H12A . . 70.5 ?
H12 C12 H12A . . 55.8 ?
H1BD C12 H12A . . 120.0 ?

loop_
_geom_bond_atom_site_label_1
_geom_bond_atom_site_label_2
_geom_bond_site_symmetry_2
_geom_bond_distance
_geom_bond_publ_flag
Pd1 C11 . 2.104(4) ?
Pd1 N1 . 2.1066(19) ?
Pd1 C10 . 2.118(3) ?
Pd1 C12 . 2.138(3) ?
Pd1 C11A . 2.149(8) ?
Pd1 Br1 . 2.5064(6) ?
N1 C1 . 1.315(3) ?
N1 C2 . 1.375(3) ?
N2 C1 . 1.349(3) ?
N2 C3 . 1.383(3) ?
N2 C4 . 1.434(3) ?
C1 H1 . 0.9300 ?
C2 C3 . 1.347(3) ?
C2 H2 . 0.9300 ?
C3 H3 . 0.9300 ?
C4 C9 . 1.381(3) ?
C4 C5 . 1.382(3) ?
C5 C6 . 1.381(3) ?
C5 H5 . 0.9300 ?
C6 C7 . 1.380(4) ?
C6 H6 . 0.9300 ?
C7 C8 . 1.374(4) ?
C7 H7 . 0.9300 ?
C8 C9 . 1.383(3) ?
C8 H8 . 0.9300 ?
C9 H9 . 0.9300 ?
C10 C11 . 1.326(5) ?
C10 C11A . 1.400(10) ?
C10 H1AA . 0.9300 ?
C10 H10 . 0.9300 ?
C10 H1BC . 0.9300 ?
C10 H10A . 0.9300 ?
C11 C12 . 1.402(5) ?
C11 H11 . 0.9800 ?
C11A C12 . 1.278(9) ?
C11A H11A . 0.9800 ?
C12 H1AB . 0.9300 ?
C12 H12 . 0.9300 ?
C12 H1BD . 0.9300 ?
C12 H12A . 0.9300 ?
